data_7720659
loop_
_publ_author_name
'Rezazgui, David'
'C&#xed;sa&#x159;ov&#xe1;, Ivana'
'&#x160;t&#x11b;pni&#x10d;ka, Petr'
'Schulz, Ji&#x159;&#xed;'

_publ_section_title
;
 Synthesis of hybrid phosphinoferrocene ligands bearing amine pendants and
 catalytic evaluation of their gold(I) complexes.
;
_journal_issue 13
_journal_name_full 'Dalton transactions (Cambridge, England : 2003)'
_journal_page_first 5397
_journal_page_last 5407
_journal_paper_doi 10.1039/d6dt00321d
_journal_volume 55
_journal_year 2026
_chemical_formula_moiety 'C24 H24 Au Cl Fe N P'
_chemical_formula_sum 'C24 H24 Au Cl Fe N P'
_chemical_formula_weight 645.68
_space_group_crystal_system triclinic
_space_group_IT_number 2
_space_group_name_Hall '-P 1'
_space_group_name_H-M_alt 'P -1'
_atom_sites_solution_hydrogens geom
_atom_sites_solution_primary direct
_atom_sites_solution_secondary difmap
_audit_creation_method SHELXL-2017/1
_audit_update_record
;
2025-12-18 deposited with the CCDC.	2026-03-09 downloaded from the CCDC.
;
_cell_angle_alpha 72.733(2)
_cell_angle_beta 80.170(2)
_cell_angle_gamma 72.030(2)
_cell_formula_units_Z 2
_cell_length_a 9.7832(5)
_cell_length_b 10.5794(5)
_cell_length_c 11.4784(6)
_cell_measurement_reflns_used 9336
_cell_measurement_temperature 120(2)
_cell_measurement_theta_max 30.00
_cell_measurement_theta_min 3.60
_cell_volume 1075.03(9)
_computing_cell_refinement 'SAINT V8.40B (Bruker AXS LLC, 2019)'
_computing_data_collection 'Bruker Instrument Service vV6.2.15'
_computing_data_reduction 'SAINT V8.40B (Bruker AXS LLC, 2019)'
_computing_molecular_graphics 'PLATON (Spek, 2017)'
_computing_publication_material 'PLATON (Spek, 2017)'
_computing_structure_refinement 'SHELXL-2017 (Sheldrick, 2017)'
_computing_structure_solution 'SHELXT 2018 (Sheldrick, 2018)'
_diffrn_ambient_temperature 120(2)
_diffrn_measured_fraction_theta_full 0.994
_diffrn_measured_fraction_theta_max 0.996
_diffrn_measurement_device_type 'Bruker D8 VENTURE Kappa Duo'
_diffrn_measurement_method '\f and \w scans'
_diffrn_radiation_monochromator 'Quazar Mo multilayer optic'
_diffrn_radiation_source 'I\mS micro-focus sealed tube'
_diffrn_radiation_type MoK\a
_diffrn_radiation_wavelength 0.71073
_diffrn_reflns_av_R_equivalents 0.0577
_diffrn_reflns_av_unetI/netI 0.0315
_diffrn_reflns_Laue_measured_fraction_full 0.994
_diffrn_reflns_Laue_measured_fraction_max 0.996
_diffrn_reflns_limit_h_max 13
_diffrn_reflns_limit_h_min -13
_diffrn_reflns_limit_k_max 14
_diffrn_reflns_limit_k_min -14
_diffrn_reflns_limit_l_max 16
_diffrn_reflns_limit_l_min -16
_diffrn_reflns_number 55525
_diffrn_reflns_point_group_measured_fraction_full 0.994
_diffrn_reflns_point_group_measured_fraction_max 0.996
_diffrn_reflns_theta_full 25.242
_diffrn_reflns_theta_max 30.015
_diffrn_reflns_theta_min 2.197
_exptl_absorpt_coefficient_mu 7.700
_exptl_absorpt_correction_T_max 0.27
_exptl_absorpt_correction_T_min 0.19
_exptl_absorpt_correction_type multi-scan
_exptl_absorpt_process_details
;
Krause, L., Herbst-Irmer, R., Sheldrick, G. M., Stalke, D. (2015).
"Comparison of silver and molybdenum microfocus X-ray sources for
single-crystal structure determination"
J. Appl. Cryst. 48, 3-10.
;
_exptl_crystal_colour orange
_exptl_crystal_density_diffrn 1.995
_exptl_crystal_description prism
_exptl_crystal_F_000 624
_exptl_crystal_size_max 0.35
_exptl_crystal_size_mid 0.30
_exptl_crystal_size_min 0.23
_refine_diff_density_max 0.985
_refine_diff_density_min -0.999
_refine_diff_density_rms 0.108
_refine_ls_extinction_method none
_refine_ls_goodness_of_fit_ref 1.159
_refine_ls_hydrogen_treatment constr
_refine_ls_matrix_type full
_refine_ls_number_parameters 264
_refine_ls_number_reflns 6248
_refine_ls_number_restraints 0
_refine_ls_restrained_S_all 1.159
_refine_ls_R_factor_all 0.0157
_refine_ls_R_factor_gt 0.0155
_refine_ls_shift/su_max 0.003
_refine_ls_shift/su_mean 0.000
_refine_ls_structure_factor_coef Fsqd
_refine_ls_weighting_details 'w=1/[\s^2^(Fo^2^)+0.8011P] where P=(Fo^2^+2Fc^2^)/3'
_refine_ls_weighting_scheme calc
_refine_ls_wR_factor_gt 0.0408
_refine_ls_wR_factor_ref 0.0409
_reflns_Friedel_coverage 0.000
_reflns_number_gt 6198
_reflns_number_total 6248
_reflns_threshold_expression 'I > 2\s(I)'
_cod_data_source_file d6dt00321d3.cif
_cod_data_source_block dr702
_cod_depositor_comments 'Adding full bibliography for 7720642--7720664.cif.'
_cod_original_cell_volume 1075.03(10)
_cod_database_code 7720659
_shelx_shelxl_version_number 2017/1
_shelx_space_group_comment
;
The symmetry employed for this shelxl refinement is uniquely defined
by the following loop, which should always be used as a source of
symmetry information in preference to the above space-group names.
They are only intended as comments.
;
_shelx_estimated_absorpt_t_min 0.174
_shelx_estimated_absorpt_t_max 0.270

loop_
_space_group_symop_operation_xyz
'x, y, z'
'-x, -y, -z'

loop_
_atom_site_label
_atom_site_type_symbol
_atom_site_fract_x
_atom_site_fract_y
_atom_site_fract_z
_atom_site_U_iso_or_equiv
_atom_site_adp_type
_atom_site_occupancy
_atom_site_site_symmetry_order
_atom_site_calc_flag
_atom_site_refinement_flags_posn
_atom_site_refinement_flags_adp
_atom_site_refinement_flags_occupancy
_atom_site_disorder_assembly
_atom_site_disorder_group
Au1 Au 0.20685(2) 1.03266(2) 0.77127(2) 0.01108(3) Uani 1 1 d . . . . .
Cl1 Cl 0.07266(5) 1.25804(5) 0.71046(4) 0.01990(9) Uani 1 1 d . . . . .
Fe1 Fe 0.20687(3) 0.64215(3) 0.70386(2) 0.01297(5) Uani 1 1 d . . . . .
P1 P 0.33845(5) 0.81630(5) 0.84143(4) 0.01085(8) Uani 1 1 d . . . . .
N1 N -0.00719(17) 0.86882(18) 0.82719(15) 0.0170(3) Uani 1 1 d . . . . .
C1 C 0.0843(2) 0.73475(19) 0.83664(16) 0.0129(3) Uani 1 1 d . . . . .
C2 C 0.23955(19) 0.69647(18) 0.85030(15) 0.0115(3) Uani 1 1 d . . . . .
C3 C 0.2926(2) 0.54975(19) 0.86768(17) 0.0147(3) Uani 1 1 d . . . . .
H3 H 0.389349 0.496223 0.879723 0.018 Uiso 1 1 calc R U . . .
C4 C 0.1754(2) 0.4987(2) 0.86373(18) 0.0176(3) Uani 1 1 d . . . . .
H4 H 0.180559 0.405230 0.872263 0.021 Uiso 1 1 calc R U . . .
C5 C 0.0493(2) 0.6111(2) 0.84485(18) 0.0168(3) Uani 1 1 d . . . . .
H5 H -0.043900 0.604825 0.838666 0.020 Uiso 1 1 calc R U . . .
C6 C 0.1375(2) 0.7399(2) 0.53092(19) 0.0239(4) Uani 1 1 d . . . . .
H6 H 0.049493 0.808487 0.511410 0.029 Uiso 1 1 calc R U . . .
C7 C 0.2698(3) 0.7639(3) 0.54045(19) 0.0270(5) Uani 1 1 d . . . . .
H7 H 0.285739 0.851092 0.528890 0.032 Uiso 1 1 calc R U . . .
C8 C 0.3741(2) 0.6339(3) 0.5704(2) 0.0284(5) Uani 1 1 d . . . . .
H8 H 0.472129 0.618890 0.582310 0.034 Uiso 1 1 calc R U . . .
C9 C 0.3057(2) 0.5306(3) 0.5794(2) 0.0268(5) Uani 1 1 d . . . . .
H9 H 0.350182 0.434269 0.598075 0.032 Uiso 1 1 calc R U . . .
C10 C 0.1595(2) 0.5962(2) 0.55549(19) 0.0228(4) Uani 1 1 d . . . . .
H10 H 0.088730 0.551530 0.555941 0.027 Uiso 1 1 calc R U . . .
C11 C 0.38675(19) 0.78620(18) 0.99562(16) 0.0119(3) Uani 1 1 d . . . . .
C12 C 0.3007(2) 0.7362(2) 1.09810(17) 0.0154(3) Uani 1 1 d . . . . .
H12 H 0.221744 0.706913 1.088443 0.019 Uiso 1 1 calc R U . . .
C13 C 0.3303(2) 0.7291(2) 1.21497(17) 0.0184(4) Uani 1 1 d . . . . .
H13 H 0.270970 0.695754 1.284767 0.022 Uiso 1 1 calc R U . . .
C14 C 0.4462(2) 0.7707(2) 1.22903(18) 0.0198(4) Uani 1 1 d . . . . .
H14 H 0.465951 0.766107 1.308602 0.024 Uiso 1 1 calc R U . . .
C15 C 0.5335(2) 0.8190(2) 1.12750(19) 0.0207(4) Uani 1 1 d . . . . .
H15 H 0.613597 0.846363 1.137686 0.025 Uiso 1 1 calc R U . . .
C16 C 0.5038(2) 0.8272(2) 1.01069(18) 0.0169(3) Uani 1 1 d . . . . .
H16 H 0.563198 0.860800 0.941127 0.020 Uiso 1 1 calc R U . . .
C17 C 0.50976(19) 0.76476(19) 0.75400(16) 0.0136(3) Uani 1 1 d . . . . .
C18 C 0.6086(2) 0.6390(2) 0.79444(18) 0.0152(3) Uani 1 1 d . . . . .
H18 H 0.591043 0.581506 0.873273 0.018 Uiso 1 1 calc R U . . .
C19 C 0.7334(2) 0.5952(2) 0.72129(19) 0.0180(4) Uani 1 1 d . . . . .
H19 H 0.800233 0.508381 0.749740 0.022 Uiso 1 1 calc R U . . .
C20 C 0.7592(2) 0.6797(2) 0.60658(19) 0.0209(4) Uani 1 1 d . . . . .
H20 H 0.842349 0.649402 0.555038 0.025 Uiso 1 1 calc R U . . .
C21 C 0.6642(2) 0.8079(2) 0.56703(19) 0.0252(4) Uani 1 1 d . . . . .
H21 H 0.683952 0.866799 0.489596 0.030 Uiso 1 1 calc R U . . .
C22 C 0.5392(2) 0.8510(2) 0.64069(18) 0.0212(4) Uani 1 1 d . . . . .
H22 H 0.474240 0.939309 0.613444 0.025 Uiso 1 1 calc R U . . .
C23 C -0.0750(3) 0.8853(3) 0.9462(2) 0.0294(5) Uani 1 1 d . . . . .
H23A H -0.136916 0.823202 0.979002 0.044 Uiso 1 1 calc R U . . .
H23B H -0.133493 0.980654 0.938141 0.044 Uiso 1 1 calc R U . . .
H23C H -0.000569 0.863115 1.001987 0.044 Uiso 1 1 calc R U . . .
C24 C -0.1187(3) 0.9090(3) 0.7420(3) 0.0444(8) Uani 1 1 d . . . . .
H24A H -0.072964 0.897653 0.661505 0.067 Uiso 1 1 calc R U . . .
H24B H -0.172783 1.005553 0.734576 0.067 Uiso 1 1 calc R U . . .
H24C H -0.184600 0.850729 0.773176 0.067 Uiso 1 1 calc R U . . .

loop_
_atom_site_aniso_label
_atom_site_aniso_U_11
_atom_site_aniso_U_22
_atom_site_aniso_U_33
_atom_site_aniso_U_23
_atom_site_aniso_U_13
_atom_site_aniso_U_12
Au1 0.01110(4) 0.01135(4) 0.00988(4) -0.00247(2) -0.00079(2) -0.00211(2)
Cl1 0.0213(2) 0.01390(19) 0.0195(2) -0.00201(16) -0.00236(17) 0.00040(16)
Fe1 0.01203(11) 0.01598(12) 0.01139(12) -0.00667(9) -0.00137(9) -0.00136(9)
P1 0.01066(19) 0.01207(19) 0.00924(19) -0.00270(15) -0.00030(15) -0.00268(15)
N1 0.0133(7) 0.0182(8) 0.0179(8) -0.0079(6) 0.0009(6) -0.0002(6)
C1 0.0176(8) 0.0136(8) 0.0086(7) -0.0047(6) -0.0006(6) -0.0044(6)
C2 0.0130(7) 0.0120(7) 0.0094(7) -0.0035(6) -0.0008(6) -0.0027(6)
C3 0.0165(8) 0.0135(8) 0.0133(8) -0.0032(6) -0.0035(6) -0.0022(6)
C4 0.0214(9) 0.0151(8) 0.0174(9) -0.0042(7) -0.0016(7) -0.0066(7)
C5 0.0151(8) 0.0201(9) 0.0174(8) -0.0066(7) 0.0004(6) -0.0073(7)
C6 0.0257(10) 0.0282(11) 0.0137(9) -0.0075(8) -0.0063(7) 0.0026(8)
C7 0.0368(12) 0.0357(12) 0.0110(8) -0.0066(8) 0.0027(8) -0.0157(10)
C8 0.0167(9) 0.0541(15) 0.0176(9) -0.0196(10) 0.0035(7) -0.0072(9)
C9 0.0244(10) 0.0336(12) 0.0214(10) -0.0191(9) -0.0043(8) 0.0059(9)
C10 0.0230(10) 0.0302(11) 0.0190(9) -0.0144(8) -0.0050(7) -0.0033(8)
C11 0.0131(7) 0.0113(7) 0.0110(7) -0.0031(6) -0.0023(6) -0.0018(6)
C12 0.0157(8) 0.0179(8) 0.0132(8) -0.0040(6) -0.0005(6) -0.0057(7)
C13 0.0226(9) 0.0196(9) 0.0118(8) -0.0044(7) 0.0008(7) -0.0049(7)
C14 0.0253(10) 0.0195(9) 0.0144(8) -0.0069(7) -0.0068(7) -0.0008(7)
C15 0.0197(9) 0.0247(10) 0.0217(9) -0.0095(8) -0.0060(7) -0.0064(8)
C16 0.0171(8) 0.0196(9) 0.0161(8) -0.0054(7) -0.0011(7) -0.0075(7)
C17 0.0121(7) 0.0170(8) 0.0120(8) -0.0048(6) 0.0002(6) -0.0039(6)
C18 0.0130(8) 0.0181(8) 0.0166(8) -0.0073(7) 0.0017(6) -0.0063(7)
C19 0.0120(8) 0.0191(9) 0.0236(9) -0.0078(7) -0.0018(7) -0.0030(7)
C20 0.0131(8) 0.0291(10) 0.0209(9) -0.0109(8) 0.0032(7) -0.0045(7)
C21 0.0193(9) 0.0315(11) 0.0153(9) 0.0002(8) 0.0042(7) -0.0027(8)
C22 0.0159(9) 0.0240(10) 0.0150(9) 0.0011(7) 0.0016(7) -0.0007(7)
C23 0.0312(11) 0.0294(11) 0.0215(10) -0.0143(9) 0.0044(8) 0.0041(9)
C24 0.0403(15) 0.0456(16) 0.0408(15) -0.0276(13) -0.0235(12) 0.0236(12)

loop_
_atom_type_symbol
_atom_type_description
_atom_type_scat_dispersion_real
_atom_type_scat_dispersion_imag
_atom_type_scat_source
C C 0.0033 0.0016 'International Tables Vol C Tables 4.2.6.8 and 6.1.1.4'
H H 0.0000 0.0000 'International Tables Vol C Tables 4.2.6.8 and 6.1.1.4'
Au Au -2.0133 8.8022 'International Tables Vol C Tables 4.2.6.8 and 6.1.1.4'
Cl Cl 0.1484 0.1585 'International Tables Vol C Tables 4.2.6.8 and 6.1.1.4'
Fe Fe 0.3463 0.8444 'International Tables Vol C Tables 4.2.6.8 and 6.1.1.4'
N N 0.0061 0.0033 'International Tables Vol C Tables 4.2.6.8 and 6.1.1.4'
P P 0.1023 0.0942 'International Tables Vol C Tables 4.2.6.8 and 6.1.1.4'

loop_
_geom_angle_atom_site_label_1
_geom_angle_atom_site_label_2
_geom_angle_atom_site_label_3
_geom_angle
_geom_angle_site_symmetry_1
_geom_angle_site_symmetry_3
_geom_angle_publ_flag
P1 Au1 Cl1 176.379(16) . . ?
C2 Fe1 C3 41.48(7) . . ?
C2 Fe1 C8 114.81(8) . . ?
C3 Fe1 C8 107.34(9) . . ?
C2 Fe1 C9 143.58(8) . . ?
C3 Fe1 C9 110.48(8) . . ?
C8 Fe1 C9 40.58(11) . . ?
C2 Fe1 C4 69.25(7) . . ?
C3 Fe1 C4 40.77(8) . . ?
C8 Fe1 C4 130.24(10) . . ?
C9 Fe1 C4 105.04(9) . . ?
C2 Fe1 C7 112.30(8) . . ?
C3 Fe1 C7 134.55(9) . . ?
C8 Fe1 C7 40.66(11) . . ?
C9 Fe1 C7 68.12(10) . . ?
C4 Fe1 C7 170.87(9) . . ?
C2 Fe1 C5 69.15(7) . . ?
C3 Fe1 C5 68.53(8) . . ?
C8 Fe1 C5 169.30(10) . . ?
C9 Fe1 C5 130.41(10) . . ?
C4 Fe1 C5 40.39(8) . . ?
C7 Fe1 C5 148.72(9) . . ?
C2 Fe1 C10 176.02(8) . . ?
C3 Fe1 C10 141.29(8) . . ?
C8 Fe1 C10 68.07(9) . . ?
C9 Fe1 C10 40.38(9) . . ?
C4 Fe1 C10 111.27(9) . . ?
C7 Fe1 C10 67.85(9) . . ?
C5 Fe1 C10 108.53(8) . . ?
C2 Fe1 C1 42.06(7) . . ?
C3 Fe1 C1 69.72(7) . . ?
C8 Fe1 C1 148.77(9) . . ?
C9 Fe1 C1 170.63(9) . . ?
C4 Fe1 C1 68.69(8) . . ?
C7 Fe1 C1 118.85(9) . . ?
C5 Fe1 C1 40.41(7) . . ?
C10 Fe1 C1 134.14(8) . . ?
C2 Fe1 C6 137.61(8) . . ?
C3 Fe1 C6 174.77(9) . . ?
C8 Fe1 C6 67.94(9) . . ?
C9 Fe1 C6 67.65(9) . . ?
C4 Fe1 C6 144.02(9) . . ?
C7 Fe1 C6 40.32(10) . . ?
C5 Fe1 C6 116.52(9) . . ?
C10 Fe1 C6 40.04(9) . . ?
C1 Fe1 C6 112.98(8) . . ?
C2 P1 C17 107.35(8) . . ?
C2 P1 C11 106.46(8) . . ?
C17 P1 C11 104.37(8) . . ?
C2 P1 Au1 111.05(6) . . ?
C17 P1 Au1 115.69(6) . . ?
C11 P1 Au1 111.31(6) . . ?
C1 N1 C23 110.89(16) . . ?
C1 N1 C24 113.82(17) . . ?
C23 N1 C24 109.36(19) . . ?
N1 C1 C5 129.43(17) . . ?
N1 C1 C2 123.66(16) . . ?
C5 C1 C2 106.73(16) . . ?
N1 C1 Fe1 130.88(13) . . ?
C5 C1 Fe1 69.71(11) . . ?
C2 C1 Fe1 67.82(10) . . ?
C3 C2 C1 107.20(15) . . ?
C3 C2 P1 128.40(13) . . ?
C1 C2 P1 124.37(13) . . ?
C3 C2 Fe1 69.34(10) . . ?
C1 C2 Fe1 70.13(10) . . ?
P1 C2 Fe1 124.34(9) . . ?
C4 C3 C2 108.28(16) . . ?
C4 C3 Fe1 70.28(11) . . ?
C2 C3 Fe1 69.18(10) . . ?
C4 C3 H3 125.9 . . ?
C2 C3 H3 125.9 . . ?
Fe1 C3 H3 126.3 . . ?
C5 C4 C3 108.40(17) . . ?
C5 C4 Fe1 70.18(11) . . ?
C3 C4 Fe1 68.95(11) . . ?
C5 C4 H4 125.8 . . ?
C3 C4 H4 125.8 . . ?
Fe1 C4 H4 126.6 . . ?
C4 C5 C1 109.39(16) . . ?
C4 C5 Fe1 69.43(11) . . ?
C1 C5 Fe1 69.87(10) . . ?
C4 C5 H5 125.3 . . ?
C1 C5 H5 125.3 . . ?
Fe1 C5 H5 127.0 . . ?
C10 C6 C7 108.2(2) . . ?
C10 C6 Fe1 69.72(12) . . ?
C7 C6 Fe1 69.27(12) . . ?
C10 C6 H6 125.9 . . ?
C7 C6 H6 125.9 . . ?
Fe1 C6 H6 126.7 . . ?
C6 C7 C8 107.7(2) . . ?
C6 C7 Fe1 70.41(13) . . ?
C8 C7 Fe1 69.20(13) . . ?
C6 C7 H7 126.1 . . ?
C8 C7 H7 126.1 . . ?
Fe1 C7 H7 125.8 . . ?
C9 C8 C7 107.9(2) . . ?
C9 C8 Fe1 69.99(13) . . ?
C7 C8 Fe1 70.14(12) . . ?
C9 C8 H8 126.0 . . ?
C7 C8 H8 126.0 . . ?
Fe1 C8 H8 125.4 . . ?
C8 C9 C10 108.1(2) . . ?
C8 C9 Fe1 69.43(12) . . ?
C10 C9 Fe1 70.32(12) . . ?
C8 C9 H9 126.0 . . ?
C10 C9 H9 126.0 . . ?
Fe1 C9 H9 125.9 . . ?
C6 C10 C9 108.0(2) . . ?
C6 C10 Fe1 70.23(12) . . ?
C9 C10 Fe1 69.30(12) . . ?
C6 C10 H10 126.0 . . ?
C9 C10 H10 126.0 . . ?
Fe1 C10 H10 126.0 . . ?
C12 C11 C16 119.60(16) . . ?
C12 C11 P1 121.09(13) . . ?
C16 C11 P1 118.98(14) . . ?
C11 C12 C13 120.11(17) . . ?
C11 C12 H12 119.9 . . ?
C13 C12 H12 119.9 . . ?
C14 C13 C12 119.90(18) . . ?
C14 C13 H13 120.1 . . ?
C12 C13 H13 120.1 . . ?
C13 C14 C15 120.35(18) . . ?
C13 C14 H14 119.8 . . ?
C15 C14 H14 119.8 . . ?
C14 C15 C16 119.92(18) . . ?
C14 C15 H15 120.0 . . ?
C16 C15 H15 120.0 . . ?
C15 C16 C11 120.11(18) . . ?
C15 C16 H16 119.9 . . ?
C11 C16 H16 119.9 . . ?
C18 C17 C22 119.16(17) . . ?
C18 C17 P1 121.62(14) . . ?
C22 C17 P1 119.14(15) . . ?
C17 C18 C19 121.01(18) . . ?
C17 C18 H18 119.5 . . ?
C19 C18 H18 119.5 . . ?
C20 C19 C18 119.37(18) . . ?
C20 C19 H19 120.3 . . ?
C18 C19 H19 120.3 . . ?
C21 C20 C19 120.20(18) . . ?
C21 C20 H20 119.9 . . ?
C19 C20 H20 119.9 . . ?
C20 C21 C22 120.11(19) . . ?
C20 C21 H21 119.9 . . ?
C22 C21 H21 119.9 . . ?
C17 C22 C21 120.06(19) . . ?
C17 C22 H22 120.0 . . ?
C21 C22 H22 120.0 . . ?
N1 C23 H23A 109.5 . . ?
N1 C23 H23B 109.5 . . ?
H23A C23 H23B 109.5 . . ?
N1 C23 H23C 109.5 . . ?
H23A C23 H23C 109.5 . . ?
H23B C23 H23C 109.5 . . ?
N1 C24 H24A 109.5 . . ?
N1 C24 H24B 109.5 . . ?
H24A C24 H24B 109.5 . . ?
N1 C24 H24C 109.5 . . ?
H24A C24 H24C 109.5 . . ?
H24B C24 H24C 109.5 . . ?

loop_
_geom_bond_atom_site_label_1
_geom_bond_atom_site_label_2
_geom_bond_distance
_geom_bond_site_symmetry_2
_geom_bond_publ_flag
Au1 P1 2.2331(5) . ?
Au1 Cl1 2.2999(5) . ?
Fe1 C2 2.0318(17) . ?
Fe1 C3 2.0339(18) . ?
Fe1 C8 2.041(2) . ?
Fe1 C9 2.048(2) . ?
Fe1 C4 2.051(2) . ?
Fe1 C7 2.053(2) . ?
Fe1 C5 2.0613(19) . ?
Fe1 C10 2.062(2) . ?
Fe1 C1 2.0635(18) . ?
Fe1 C6 2.068(2) . ?
P1 C2 1.7888(18) . ?
P1 C17 1.8166(19) . ?
P1 C11 1.8208(18) . ?
N1 C1 1.408(2) . ?
N1 C23 1.448(3) . ?
N1 C24 1.468(3) . ?
C1 C5 1.425(3) . ?
C1 C2 1.470(2) . ?
C2 C3 1.440(2) . ?
C3 C4 1.423(3) . ?
C3 H3 0.9500 . ?
C4 C5 1.420(3) . ?
C4 H4 0.9500 . ?
C5 H5 0.9500 . ?
C6 C10 1.414(3) . ?
C6 C7 1.421(3) . ?
C6 H6 0.9500 . ?
C7 C8 1.422(4) . ?
C7 H7 0.9500 . ?
C8 C9 1.418(4) . ?
C8 H8 0.9500 . ?
C9 C10 1.418(3) . ?
C9 H9 0.9500 . ?
C10 H10 0.9500 . ?
C11 C12 1.393(3) . ?
C11 C16 1.395(3) . ?
C12 C13 1.396(3) . ?
C12 H12 0.9500 . ?
C13 C14 1.385(3) . ?
C13 H13 0.9500 . ?
C14 C15 1.388(3) . ?
C14 H14 0.9500 . ?
C15 C16 1.392(3) . ?
C15 H15 0.9500 . ?
C16 H16 0.9500 . ?
C17 C18 1.383(3) . ?
C17 C22 1.392(3) . ?
C18 C19 1.394(3) . ?
C18 H18 0.9500 . ?
C19 C20 1.387(3) . ?
C19 H19 0.9500 . ?
C20 C21 1.382(3) . ?
C20 H20 0.9500 . ?
C21 C22 1.396(3) . ?
C21 H21 0.9500 . ?
C22 H22 0.9500 . ?
C23 H23A 0.9800 . ?
C23 H23B 0.9800 . ?
C23 H23C 0.9800 . ?
C24 H24A 0.9800 . ?
C24 H24B 0.9800 . ?
C24 H24C 0.9800 . ?
